data_7700059
loop_
_publ_author_name
'Su, Shao-Dong'
'Zhu, Xiao-Quan'
'Zhang, Lin-Tao'
'Yang, Yu-Ying'
'Wen, Yue-Hong'
'Wu, Xin-Tao'
'Yang, Song-Qiu'
'Sheng, Tian-Lu'

_publ_section_title
;
 The MMCT excited state of a localized mixed valence cyanido-bridged
 Ru<sup>II</sup>-Ru-Ru<sup>II</sup> complex.
;
_journal_issue 25
_journal_name_full 'Dalton transactions (Cambridge, England : 2003)'
_journal_page_first 9303
_journal_page_last 9309
_journal_paper_doi 10.1039/c9dt01503e
_journal_volume 48
_journal_year 2019
_chemical_formula_sum 'C110 H122 F12 N10 P6 Ru4'
_chemical_formula_weight 2402.27
_space_group_crystal_system cubic
_space_group_IT_number 197
_space_group_name_Hall 'I 2 2 3'
_space_group_name_H-M_alt 'I 2 3'
_symmetry_space_group_name_Hall 'I 2 2 3'
_symmetry_space_group_name_H-M 'I 2 3'
_atom_sites_solution_hydrogens geom
_audit_creation_method SHELXL-2013
_audit_update_record
;
2019-05-19 deposited with the CCDC.    2019-05-22 downloaded from the CCDC.
;
_cell_angle_alpha 90
_cell_angle_beta 90
_cell_angle_gamma 90
_cell_formula_units_Z 12
_cell_length_a 32.2832(16)
_cell_length_b 32.2832(16)
_cell_length_c 32.2832(16)
_cell_measurement_reflns_used 46041
_cell_measurement_temperature 100(2)
_cell_measurement_theta_max 27.4855
_cell_measurement_theta_min 2.1846
_cell_volume 33646(3)
_computing_cell_refinement 'CrystalClear (Rigaku Inc., 2008)'
_computing_data_collection 'CrystalClear (Rigaku Inc., 2008)'
_computing_data_reduction 'CrystalClear (Rigaku Inc., 2008)'
_computing_molecular_graphics 'Bruker SHELXTL'
_computing_publication_material 'Bruker SHELXTL'
_computing_structure_refinement 'SHELXL-2013 (Sheldrick, 2013)'
_computing_structure_solution 'SHELXL-2013 (Sheldrick, 2013)'
_diffrn_ambient_temperature 100(2)
_diffrn_detector_area_resol_mean 28.5714
_diffrn_measured_fraction_theta_full 0.993
_diffrn_measured_fraction_theta_max 0.994
_diffrn_measurement_device_type
;
Saturn724+ (2x2 bin mode)
;
_diffrn_measurement_method CCD_Profile_fitting
_diffrn_radiation_type MoK\a
_diffrn_radiation_wavelength 0.71073
_diffrn_reflns_av_R_equivalents 0.0492
_diffrn_reflns_av_unetI/netI 0.0220
_diffrn_reflns_Laue_measured_fraction_full 0.993
_diffrn_reflns_Laue_measured_fraction_max 0.994
_diffrn_reflns_limit_h_max 40
_diffrn_reflns_limit_h_min -41
_diffrn_reflns_limit_k_max 41
_diffrn_reflns_limit_k_min -41
_diffrn_reflns_limit_l_max 41
_diffrn_reflns_limit_l_min -41
_diffrn_reflns_number 174995
_diffrn_reflns_point_group_measured_fraction_full 0.994
_diffrn_reflns_point_group_measured_fraction_max 0.995
_diffrn_reflns_theta_full 25.242
_diffrn_reflns_theta_max 27.452
_diffrn_reflns_theta_min 2.185
_diffrn_source 'Sealed Tube'
_exptl_absorpt_coefficient_mu 0.684
_exptl_absorpt_correction_T_max 0.8469
_exptl_absorpt_correction_T_min 0.8469
_exptl_absorpt_correction_type multi-scan
_exptl_absorpt_process_details 'RIGAKU/MSC(2004), CrystalClear Version 1.3.6'
_exptl_crystal_colour Blue
_exptl_crystal_density_diffrn 1.423
_exptl_crystal_density_method 'not measured'
_exptl_crystal_description pyramid
_exptl_crystal_F_000 14712
_exptl_crystal_size_max 0.345
_exptl_crystal_size_mid 0.312
_exptl_crystal_size_min 0.294
_refine_diff_density_max 1.358
_refine_diff_density_min -0.422
_refine_diff_density_rms 0.094
_refine_ls_abs_structure_details
;
 Flack x determined using 5535 quotients [(I+)-(I-)]/[(I+)+(I-)]
 (Parsons and Flack (2004), Acta Cryst. A60, s61).
;
_refine_ls_abs_structure_Flack 0.001(8)
_refine_ls_extinction_method none
_refine_ls_goodness_of_fit_ref 1.005
_refine_ls_hydrogen_treatment constr
_refine_ls_matrix_type full
_refine_ls_number_parameters 765
_refine_ls_number_reflns 12815
_refine_ls_number_restraints 296
_refine_ls_restrained_S_all 1.012
_refine_ls_R_factor_all 0.0638
_refine_ls_R_factor_gt 0.0616
_refine_ls_shift/su_max 0.002
_refine_ls_shift/su_mean 0.000
_refine_ls_structure_factor_coef Fsqd
_refine_ls_weighting_details
;
 w=1/[\s^2^(Fo^2^)+(0.0870P)^2^+103.0306P]
 where P=(Fo^2^+2Fc^2^)/3
;
_refine_ls_weighting_scheme calc
_refine_ls_wR_factor_gt 0.1537
_refine_ls_wR_factor_ref 0.1571
_reflns_Friedel_coverage 0.900
_reflns_Friedel_fraction_full 0.995
_reflns_Friedel_fraction_max 0.996
_reflns_number_gt 12405
_reflns_number_total 12815
_reflns_threshold_expression 'I > 2\s(I)'
_cod_data_source_file c9dt01503e2.cif
_cod_data_source_block a_CCDC2
_cod_depositor_comments
;
The following automatic conversions were performed:

'_exptl_absorpt_correction_type' value 'Multi-scan' changed to
'multi-scan' according to
/home/data/users/saulius/crontab/automatic-downloads/rss-feeds/RSC/lib/dictionaries/cif_core.dic
dictionary named 'cif_core.dic' version 2.4.2 from 2011-04-26.

Automatic conversion script
Id: cif_fix_values 4973 2017-02-22 13:04:09Z antanas 

 Adding full bibliography for 7700056--7700059.cif.
;
_cod_original_cell_volume 33646(5)
_cod_database_code 7700059
_shelx_space_group_comment
;
The symmetry employed for this shelxl refinement is uniquely defined
by the following loop, which should always be used as a source of
symmetry information in preference to the above space-group names.
They are only intended as comments.
;
_shelxl_version_number 2013-2
_platon_squeeze_void_probe_radius 1.20

loop_
_space_group_symop_operation_xyz
'x, y, z'
'-x, -y, z'
'-x, y, -z'
'x, -y, -z'
'z, x, y'
'z, -x, -y'
'-z, -x, y'
'-z, x, -y'
'y, z, x'
'-y, z, -x'
'y, -z, -x'
'-y, -z, x'
'x+1/2, y+1/2, z+1/2'
'-x+1/2, -y+1/2, z+1/2'
'-x+1/2, y+1/2, -z+1/2'
'x+1/2, -y+1/2, -z+1/2'
'z+1/2, x+1/2, y+1/2'
'z+1/2, -x+1/2, -y+1/2'
'-z+1/2, -x+1/2, y+1/2'
'-z+1/2, x+1/2, -y+1/2'
'y+1/2, z+1/2, x+1/2'
'-y+1/2, z+1/2, -x+1/2'
'y+1/2, -z+1/2, -x+1/2'
'-y+1/2, -z+1/2, x+1/2'

loop_
_atom_site_label
_atom_site_type_symbol
_atom_site_fract_x
_atom_site_fract_y
_atom_site_fract_z
_atom_site_U_iso_or_equiv
_atom_site_adp_type
_atom_site_occupancy
_atom_site_site_symmetry_order
_atom_site_calc_flag
_atom_site_refinement_flags_posn
_atom_site_refinement_flags_adp
_atom_site_refinement_flags_occupancy
_atom_site_disorder_assembly
_atom_site_disorder_group
Ru1 Ru 0.68736(2) 0.03285(2) 0.98533(2) 0.05302(17) Uani 1 1 d . . . . .
Ru2 Ru 0.70242(2) 0.18712(2) 0.91732(2) 0.04956(16) Uani 1 1 d . . . . .
P1 P 0.66721(7) 0.21746(8) 0.97112(7) 0.0606(5) Uani 1 1 d . . . . .
P2 P 0.63702(7) 0.18026(7) 0.89001(7) 0.0557(5) Uani 1 1 d . . . . .
P3 P 0.70911(8) 0.29089(8) 0.70911(8) 0.0765(12) Uani 1 3 d DS T P . .
P4 P 0.5000 0.2330(3) 1.0000 0.127(2) Uani 1 2 d DS T P . .
P5 P 0.9078(2) 0.0922(2) 0.9078(2) 0.099(3) Uani 0.5 3 d DS T P . .
N1 N 0.6895(2) 0.0982(2) 0.9569(2) 0.0619(17) Uani 1 1 d . . . . .
N2 N 0.7232(2) 0.0103(2) 0.9391(2) 0.0562(15) Uani 1 1 d . . . . .
N3 N 0.7388(2) 0.0460(2) 1.0205(2) 0.0556(15) Uani 1 1 d . . . . .
N4 N 0.6488(2) 0.0516(2) 1.0322(2) 0.0597(16) Uani 1 1 d . . . . .
N5 N 0.6358(2) 0.0165(2) 0.9524(2) 0.0617(17) Uani 1 1 d . . . . .
C1 C 0.6933(2) 0.1318(3) 0.9435(3) 0.0544(17) Uani 1 1 d . . . . .
C8 C 0.6802(3) 0.2045(3) 1.0245(3) 0.064(2) Uani 1 1 d . . . . .
C9 C 0.6538(4) 0.2149(5) 1.0572(4) 0.096(4) Uani 1 1 d . . . . .
H9A H 0.6288 0.2282 1.0520 0.115 Uiso 1 1 calc R U . . .
C10 C 0.6650(5) 0.2054(6) 1.0972(4) 0.111(5) Uani 1 1 d . . . . .
H10A H 0.6461 0.2104 1.1184 0.133 Uiso 1 1 calc R U . . .
C11 C 0.7015(5) 0.1893(5) 1.1069(3) 0.097(4) Uani 1 1 d . . . . .
H11A H 0.7087 0.1848 1.1345 0.116 Uiso 1 1 calc R U . . .
C12 C 0.7285(4) 0.1794(4) 1.0758(4) 0.085(3) Uani 1 1 d . . . . .
H12A H 0.7540 0.1675 1.0821 0.101 Uiso 1 1 calc R U . . .
C13 C 0.7181(3) 0.1871(3) 1.0349(3) 0.071(2) Uani 1 1 d . . . . .
H13A H 0.7368 0.1804 1.0140 0.085 Uiso 1 1 calc R U . . .
C14 C 0.6114(3) 0.2047(4) 0.9681(3) 0.076(3) Uani 1 1 d . . . . .
H14A H 0.6026 0.1927 0.9942 0.091 Uiso 1 1 calc R U . . .
H14B H 0.5957 0.2300 0.9639 0.091 Uiso 1 1 calc R U . . .
C15 C 0.6014(3) 0.1749(3) 0.9338(3) 0.065(2) Uani 1 1 d . . . . .
H15A H 0.5733 0.1797 0.9243 0.078 Uiso 1 1 calc R U . . .
H15B H 0.6029 0.1468 0.9443 0.078 Uiso 1 1 calc R U . . .
C16 C 0.6245(3) 0.1346(3) 0.8582(3) 0.0605(19) Uani 1 1 d . . . . .
C17 C 0.6526(3) 0.1052(3) 0.8474(3) 0.069(2) Uani 1 1 d . . . . .
H17A H 0.6797 0.1072 0.8571 0.082 Uiso 1 1 calc R U . . .
C18 C 0.6414(4) 0.0722(4) 0.8221(4) 0.083(3) Uani 1 1 d . . . . .
H18A H 0.6612 0.0527 0.8145 0.100 Uiso 1 1 calc R U . . .
C19 C 0.6006(4) 0.0682(4) 0.8079(4) 0.084(3) Uani 1 1 d . . . . .
H19A H 0.5933 0.0465 0.7903 0.101 Uiso 1 1 calc R U . . .
C20 C 0.5725(4) 0.0960(4) 0.8200(4) 0.085(3) Uani 1 1 d . . . . .
H20A H 0.5450 0.0926 0.8120 0.102 Uiso 1 1 calc R U . . .
C21 C 0.5829(3) 0.1295(3) 0.8439(4) 0.076(3) Uani 1 1 d . . . . .
H21A H 0.5628 0.1489 0.8509 0.091 Uiso 1 1 calc R U . . .
C22 C 0.6130(3) 0.2217(3) 0.8583(3) 0.070(2) Uani 1 1 d . . . . .
C23 C 0.6215(4) 0.2241(5) 0.8167(4) 0.094(4) Uani 1 1 d . . . . .
H23A H 0.6374 0.2036 0.8043 0.113 Uiso 1 1 calc R U . . .
C24 C 0.6063(6) 0.2580(7) 0.7919(5) 0.124(6) Uani 1 1 d . . . . .
H24A H 0.6153 0.2616 0.7647 0.149 Uiso 1 1 calc R U . . .
C25 C 0.5786(7) 0.2844(6) 0.8091(7) 0.140(7) Uani 1 1 d . . . . .
H25A H 0.5687 0.3065 0.7936 0.169 Uiso 1 1 calc R U . . .
C26 C 0.5650(7) 0.2791(6) 0.8487(6) 0.132(6) Uani 1 1 d . U . . .
H26A H 0.5449 0.2968 0.8593 0.158 Uiso 1 1 calc R U . . .
C27 C 0.5808(5) 0.2473(4) 0.8736(4) 0.104(4) Uani 1 1 d . . . . .
H27A H 0.5702 0.2430 0.9001 0.125 Uiso 1 1 calc R U . . .
C28 C 0.7597(3) 0.1688(3) 0.8820(3) 0.063(2) Uani 1 1 d . . . . .
C29 C 0.7719(2) 0.1877(3) 0.9190(3) 0.0608(19) Uani 1 1 d . . . . .
C30 C 0.7582(3) 0.2293(3) 0.9188(3) 0.069(2) Uani 1 1 d . . . . .
C31 C 0.7371(3) 0.2365(3) 0.8815(4) 0.076(3) Uani 1 1 d . . . . .
C32 C 0.7381(3) 0.1985(4) 0.8579(3) 0.071(2) Uani 1 1 d . . . . .
C34 C 0.8018(3) 0.1696(5) 0.9513(4) 0.097(4) Uani 1 1 d . . . . .
H34A H 0.8298 0.1746 0.9427 0.146 Uiso 1 1 calc R U . . .
H34B H 0.7972 0.1403 0.9537 0.146 Uiso 1 1 calc R U . . .
H34C H 0.7970 0.1825 0.9776 0.146 Uiso 1 1 calc R U . . .
C37 C 0.7262(4) 0.1916(6) 0.8137(4) 0.108(5) Uani 1 1 d . . . . .
H37A H 0.7503 0.1944 0.7964 0.162 Uiso 1 1 calc R U . . .
H37B H 0.7059 0.2118 0.8057 0.162 Uiso 1 1 calc R U . . .
H37C H 0.7148 0.1643 0.8106 0.162 Uiso 1 1 calc R U . . .
C38 C 0.7232(4) 0.0280(3) 0.8973(3) 0.076(3) Uani 1 1 d . . . . .
H38A H 0.7511 0.0294 0.8871 0.115 Uiso 1 1 calc R U . . .
H38B H 0.7116 0.0554 0.8982 0.115 Uiso 1 1 calc R U . . .
H38C H 0.7069 0.0109 0.8793 0.115 Uiso 1 1 calc R U . . .
C39 C 0.6066(3) 0.0489(4) 0.9386(4) 0.080(3) Uani 1 1 d . . . . .
H39A H 0.5846 0.0365 0.9229 0.120 Uiso 1 1 calc R U . . .
H39B H 0.6209 0.0686 0.9215 0.120 Uiso 1 1 calc R U . . .
H39C H 0.5952 0.0628 0.9623 0.120 Uiso 1 1 calc R U . . .
C40 C 0.7679(3) 0.0781(3) 1.0080(3) 0.067(2) Uani 1 1 d . . . . .
H40A H 0.7941 0.0733 1.0211 0.100 Uiso 1 1 calc R U . . .
H40B H 0.7574 0.1047 1.0162 0.100 Uiso 1 1 calc R U . . .
H40C H 0.7713 0.0775 0.9785 0.100 Uiso 1 1 calc R U . . .
C41 C 0.7451(2) 0.0240(3) 1.0550(3) 0.0550(17) Uani 1 1 d . . . . .
C48 C 0.6452(3) 0.0956(3) 1.0428(4) 0.072(2) Uani 1 1 d . . . . .
H48A H 0.6352 0.0984 1.0707 0.108 Uiso 1 1 calc R U . . .
H48B H 0.6263 0.1088 1.0241 0.108 Uiso 1 1 calc R U . . .
H48C H 0.6719 0.1085 1.0406 0.108 Uiso 1 1 calc R U . . .
C49 C 0.6256(3) 0.0236(3) 1.0510(3) 0.066(2) Uani 1 1 d . . . . .
C2A C 0.6709(9) 0.2771(12) 0.9737(10) 0.072(9) Uani 0.5 1 d D . P A 1
C3A C 0.6487(12) 0.2973(12) 0.9430(14) 0.22(4) Uani 0.5 1 d D . P A 1
H3AA H 0.6316 0.2831 0.9247 0.258 Uiso 0.5 1 calc R U P A 1
C4A C 0.6536(12) 0.3401(12) 0.9410(11) 0.108(7) Uani 0.5 1 d D . P A 1
H4AA H 0.6393 0.3562 0.9219 0.130 Uiso 0.5 1 calc R U P A 1
C5A C 0.6809(10) 0.3573(11) 0.9693(10) 0.106(7) Uani 0.5 1 d D . P A 1
H5AA H 0.6855 0.3856 0.9670 0.128 Uiso 0.5 1 calc R U P A 1
C6A C 0.7022(9) 0.3371(8) 1.0002(9) 0.079(5) Uani 0.5 1 d D . P A 1
H6AA H 0.7201 0.3513 1.0178 0.095 Uiso 0.5 1 calc R U P A 1
C7A C 0.6957(11) 0.2948(8) 1.0039(10) 0.082(6) Uani 0.5 1 d D . P A 1
H7AA H 0.7073 0.2793 1.0253 0.099 Uiso 0.5 1 calc R U P A 1
C33A C 0.7758(14) 0.1243(13) 0.8741(9) 0.068(6) Uani 0.5 1 d . . P B 1
H33A H 0.8006 0.1255 0.8577 0.102 Uiso 0.5 1 calc R U P B 1
H33B H 0.7551 0.1087 0.8595 0.102 Uiso 0.5 1 calc R U P B 1
H33C H 0.7817 0.1111 0.9001 0.102 Uiso 0.5 1 calc R U P B 1
C35A C 0.7752(17) 0.2572(16) 0.9550(14) 0.091(11) Uani 0.5 1 d . . P C 1
H35A H 0.8029 0.2660 0.9486 0.136 Uiso 0.5 1 calc R U P C 1
H35B H 0.7753 0.2416 0.9803 0.136 Uiso 0.5 1 calc R U P C 1
H35C H 0.7578 0.2811 0.9582 0.136 Uiso 0.5 1 calc R U P C 1
C36A C 0.7250(13) 0.2821(12) 0.8729(10) 0.080(7) Uani 0.5 1 d . . P D 1
H36A H 0.7471 0.2957 0.8585 0.120 Uiso 0.5 1 calc R U P D 1
H36B H 0.7199 0.2960 0.8987 0.120 Uiso 0.5 1 calc R U P D 1
H36C H 0.7004 0.2829 0.8562 0.120 Uiso 0.5 1 calc R U P D 1
C42A C 0.7747(17) 0.0375(15) 1.0856(18) 0.064(4) Uani 0.5 1 d D . P E 1
C43A C 0.8130(13) 0.019(2) 1.0888(15) 0.092(4) Uani 0.5 1 d D . P E 1
H43A H 0.8166 -0.0035 1.0710 0.111 Uiso 0.5 1 calc R U P E 1
C44A C 0.8470(10) 0.0271(9) 1.1134(9) 0.086(6) Uani 0.5 1 d D . P E 1
H44A H 0.8715 0.0119 1.1125 0.103 Uiso 0.5 1 calc R U P E 1
C45A C 0.8407(8) 0.0605(8) 1.1396(9) 0.076(5) Uani 0.5 1 d D . P E 1
H45A H 0.8618 0.0676 1.1578 0.091 Uiso 0.5 1 calc R U P E 1
C46A C 0.8049(7) 0.0840(10) 1.1402(10) 0.081(5) Uani 0.5 1 d D . P E 1
H46A H 0.8018 0.1071 1.1571 0.097 Uiso 0.5 1 calc R U P E 1
C47A C 0.7739(7) 0.0701(10) 1.1136(9) 0.065(4) Uani 0.5 1 d D . P E 1
H47A H 0.7492 0.0849 1.1147 0.077 Uiso 0.5 1 calc R U P E 1
C50A C 0.5893(11) 0.0350(11) 1.0839(6) 0.074(8) Uani 0.5 1 d D . P F 1
C51A C 0.5943(9) 0.0253(9) 1.1253(7) 0.088(6) Uani 0.5 1 d D . P F 1
H51A H 0.6184 0.0126 1.1348 0.106 Uiso 0.5 1 calc R U P F 1
C52A C 0.5624(9) 0.0350(11) 1.1521(10) 0.113(8) Uani 0.5 1 d D . P F 1
H52A H 0.5633 0.0310 1.1807 0.136 Uiso 0.5 1 calc R U P F 1
C53A C 0.5290(11) 0.0516(12) 1.1309(11) 0.115(8) Uani 0.5 1 d D . P F 1
H53A H 0.5053 0.0528 1.1472 0.138 Uiso 0.5 1 calc R U P F 1
C54A C 0.5225(13) 0.0669(15) 1.0911(10) 0.128(9) Uani 0.5 1 d D . P F 1
H54A H 0.5000 0.0828 1.0827 0.154 Uiso 0.5 1 calc R U P F 1
C55A C 0.5553(13) 0.055(2) 1.0659(16) 0.122(13) Uani 0.5 1 d D . P F 1
H55A H 0.5545 0.0592 1.0374 0.146 Uiso 0.5 1 calc R U P F 1
F1A F 0.7191(8) 0.2992(6) 0.7561(4) 0.181(9) Uani 0.5 1 d D . P G 1
F2A F 0.6616(4) 0.2986(7) 0.7161(7) 0.155(8) Uani 0.5 1 d D . P G 1
F3A F 0.4642(8) 0.2053(9) 0.9759(8) 0.192(8) Uani 0.5 1 d D . P H 1
F4A F 0.4811(9) 0.2210(9) 1.0412(6) 0.138(8) Uani 0.5 1 d D . P H 1
F5A F 0.4705(9) 0.2701(7) 0.9937(9) 0.145(9) Uani 0.5 1 d D . P H 1
F6A F 0.9080(16) 0.0927(16) 0.8591(5) 0.29(3) Uani 0.25 1 d D U P I 1
F7A F 0.9080(15) 0.0436(4) 0.9070(15) 0.208(19) Uani 0.25 1 d D . P I 1
C2B C 0.6658(12) 0.2732(11) 0.9670(10) 0.074(10) Uani 0.5 1 d D U P A 2
C3B C 0.6480(7) 0.2958(9) 0.9349(10) 0.071(6) Uani 0.5 1 d D U P A 2
H3BA H 0.6339 0.2797 0.9156 0.086 Uiso 0.5 1 calc R U P A 2
C4B C 0.6474(12) 0.3382(9) 0.9264(11) 0.108(7) Uani 0.5 1 d D U P A 2
H4BA H 0.6351 0.3495 0.9029 0.130 Uiso 0.5 1 calc R U P A 2
C5B C 0.6670(11) 0.3617(11) 0.9564(9) 0.106(7) Uani 0.5 1 d D U P A 2
H5BA H 0.6660 0.3904 0.9545 0.128 Uiso 0.5 1 calc R U P A 2
C6B C 0.6879(9) 0.3438(8) 0.9890(8) 0.079(5) Uani 0.5 1 d D U P A 2
H6BA H 0.7027 0.3599 1.0078 0.095 Uiso 0.5 1 calc R U P A 2
C7B C 0.6861(11) 0.3009(8) 0.9928(11) 0.082(6) Uani 0.5 1 d D U P A 2
H7BA H 0.7001 0.2895 1.0152 0.099 Uiso 0.5 1 calc R U P A 2
C33B C 0.7713(13) 0.1308(13) 0.8584(9) 0.068(6) Uani 0.5 1 d . U P B 2
H33D H 0.7934 0.1373 0.8396 0.102 Uiso 0.5 1 calc R U P B 2
H33E H 0.7478 0.1211 0.8431 0.102 Uiso 0.5 1 calc R U P B 2
H33F H 0.7803 0.1098 0.8774 0.102 Uiso 0.5 1 calc R U P B 2
C35B C 0.7665(17) 0.2679(16) 0.9423(14) 0.091(11) Uani 0.5 1 d . U P C 2
H35D H 0.7944 0.2768 0.9372 0.136 Uiso 0.5 1 calc R U P C 2
H35E H 0.7630 0.2627 0.9714 0.136 Uiso 0.5 1 calc R U P C 2
H35F H 0.7476 0.2891 0.9336 0.136 Uiso 0.5 1 calc R U P C 2
C36B C 0.7176(13) 0.2734(12) 0.8571(10) 0.080(7) Uani 0.5 1 d . U P D 2
H36D H 0.7370 0.2830 0.8367 0.120 Uiso 0.5 1 calc R U P D 2
H36E H 0.7113 0.2955 0.8760 0.120 Uiso 0.5 1 calc R U P D 2
H36F H 0.6927 0.2643 0.8437 0.120 Uiso 0.5 1 calc R U P D 2
C42B C 0.7776(17) 0.0409(15) 1.0889(19) 0.064(4) Uani 0.5 1 d D U P E 2
C43B C 0.8145(14) 0.0199(19) 1.0936(15) 0.092(4) Uani 0.5 1 d D U P E 2
H43B H 0.8222 -0.0029 1.0778 0.111 Uiso 0.5 1 calc R U P E 2
C44B C 0.8388(10) 0.0367(9) 1.1248(9) 0.086(6) Uani 0.5 1 d D U P E 2
H44B H 0.8639 0.0240 1.1311 0.103 Uiso 0.5 1 calc R U P E 2
C45B C 0.8273(7) 0.0713(8) 1.1469(9) 0.076(5) Uani 0.5 1 d D U P E 2
H45B H 0.8451 0.0833 1.1662 0.091 Uiso 0.5 1 calc R U P E 2
C46B C 0.7883(7) 0.0878(10) 1.1392(10) 0.081(5) Uani 0.5 1 d D U P E 2
H46B H 0.7799 0.1095 1.1562 0.097 Uiso 0.5 1 calc R U P E 2
C47B C 0.7605(7) 0.0752(10) 1.1086(9) 0.065(4) Uani 0.5 1 d D U P E 2
H47B H 0.7352 0.0875 1.1024 0.077 Uiso 0.5 1 calc R U P E 2
C50B C 0.5893(10) 0.0373(9) 1.0695(7) 0.063(6) Uani 0.5 1 d D U P F 2
C51B C 0.5828(9) 0.0334(9) 1.1119(7) 0.088(6) Uani 0.5 1 d D U P F 2
H51B H 0.6057 0.0234 1.1261 0.106 Uiso 0.5 1 calc R U P F 2
C52B C 0.5492(9) 0.0414(11) 1.1375(10) 0.113(8) Uani 0.5 1 d D U P F 2
H52B H 0.5482 0.0372 1.1659 0.136 Uiso 0.5 1 calc R U P F 2
C53B C 0.5174(11) 0.0568(13) 1.1133(10) 0.115(8) Uani 0.5 1 d D U P F 2
H53B H 0.4932 0.0640 1.1272 0.138 Uiso 0.5 1 calc R U P F 2
C54B C 0.5173(13) 0.0627(15) 1.0707(10) 0.128(9) Uani 0.5 1 d D U P F 2
H54B H 0.4939 0.0718 1.0565 0.154 Uiso 0.5 1 calc R U P F 2
C55B C 0.5545(12) 0.054(2) 1.0506(17) 0.122(13) Uani 0.5 1 d D . P F 2
H55B H 0.5561 0.0599 1.0224 0.146 Uiso 0.5 1 calc R U P F 2
F1B F 0.6988(7) 0.2824(7) 0.7548(4) 0.181(9) Uani 0.5 1 d D U P G 2
F2B F 0.6614(4) 0.2832(5) 0.6963(7) 0.155(8) Uani 0.5 1 d D U P G 2
F3B F 0.4755(8) 0.1889(6) 1.0067(10) 0.192(8) Uani 0.5 1 d D U P H 2
F4B F 0.4837(9) 0.2446(8) 1.0463(6) 0.138(8) Uani 0.5 1 d D U P H 2
F5B F 0.4601(8) 0.2506(9) 0.9830(9) 0.145(9) Uani 0.5 1 d D U P H 2
F6B F 0.9209(9) 0.1121(17) 0.8652(11) 0.29(3) Uani 0.25 1 d D U P I 2
F7B F 0.9274(17) 0.0501(10) 0.8937(9) 0.208(19) Uani 0.25 1 d D U P I 2

loop_
_atom_site_aniso_label
_atom_site_aniso_U_11
_atom_site_aniso_U_22
_atom_site_aniso_U_33
_atom_site_aniso_U_23
_atom_site_aniso_U_13
_atom_site_aniso_U_12
Ru1 0.0465(3) 0.0511(3) 0.0614(4) -0.0012(3) -0.0002(3) 0.0017(2)
Ru2 0.0455(3) 0.0493(3) 0.0539(3) -0.0054(2) 0.0095(2) 0.0011(2)
P1 0.0551(11) 0.0671(12) 0.0597(12) -0.0128(10) 0.0115(9) 0.0048(9)
P2 0.0516(10) 0.0576(11) 0.0578(11) 0.0012(9) 0.0041(8) 0.0057(9)
P3 0.0765(12) 0.0765(12) 0.0765(12) 0.0091(12) -0.0091(12) 0.0091(12)
P4 0.053(2) 0.206(7) 0.121(4) 0.000 0.019(3) 0.000
P5 0.099(3) 0.099(3) 0.099(3) 0.004(4) -0.004(4) 0.004(4)
N1 0.057(4) 0.056(4) 0.072(4) 0.008(3) 0.004(3) 0.003(3)
N2 0.055(4) 0.058(4) 0.055(4) 0.003(3) 0.001(3) 0.003(3)
N3 0.053(3) 0.055(4) 0.059(4) 0.001(3) 0.000(3) -0.001(3)
N4 0.047(3) 0.056(4) 0.076(4) -0.014(3) 0.008(3) 0.000(3)
N5 0.049(3) 0.062(4) 0.073(4) -0.010(3) -0.005(3) 0.006(3)
C1 0.040(4) 0.063(5) 0.060(4) -0.009(4) 0.006(3) 0.009(3)
C8 0.059(5) 0.072(5) 0.059(5) -0.013(4) 0.002(4) -0.010(4)
C9 0.096(8) 0.128(11) 0.064(6) -0.024(7) 0.012(6) 0.017(8)
C10 0.112(11) 0.160(14) 0.060(6) -0.013(8) 0.001(7) -0.027(10)
C11 0.114(10) 0.130(10) 0.046(5) -0.004(6) -0.005(5) -0.029(9)
C12 0.093(8) 0.085(7) 0.075(6) -0.001(5) -0.013(6) -0.004(6)
C13 0.075(6) 0.071(5) 0.067(5) -0.011(5) 0.000(4) -0.003(5)
C14 0.055(5) 0.096(7) 0.077(6) -0.003(5) 0.018(4) 0.008(5)
C15 0.050(4) 0.082(6) 0.062(5) -0.002(4) 0.010(4) -0.001(4)
C16 0.054(4) 0.069(5) 0.058(4) 0.007(4) 0.006(3) 0.006(4)
C17 0.058(5) 0.071(5) 0.077(6) -0.022(4) 0.006(4) -0.010(4)
C18 0.078(6) 0.078(6) 0.093(8) -0.023(6) 0.015(6) -0.003(5)
C19 0.084(7) 0.090(7) 0.078(7) -0.023(6) 0.001(5) -0.017(6)
C20 0.067(6) 0.091(7) 0.098(8) -0.002(6) -0.015(6) -0.012(5)
C21 0.056(5) 0.077(6) 0.095(7) 0.005(5) -0.014(5) -0.003(4)
C22 0.086(6) 0.059(5) 0.065(5) 0.002(4) -0.004(5) 0.006(5)
C23 0.087(7) 0.116(10) 0.079(7) 0.021(7) -0.007(6) 0.011(7)
C24 0.117(12) 0.152(16) 0.104(11) 0.058(11) -0.005(9) -0.010(11)
C25 0.165(17) 0.117(12) 0.139(15) 0.058(11) -0.010(14) 0.032(12)
C26 0.169(12) 0.106(9) 0.120(10) 0.000(8) -0.001(9) 0.045(9)
C27 0.127(11) 0.102(9) 0.083(7) 0.007(7) -0.005(7) 0.056(8)
C28 0.052(4) 0.070(5) 0.067(5) -0.014(4) 0.025(4) -0.005(4)
C29 0.038(3) 0.069(5) 0.075(5) -0.005(4) 0.010(3) -0.009(3)
C30 0.065(5) 0.056(5) 0.084(6) -0.015(4) 0.027(5) -0.017(4)
C31 0.073(6) 0.060(5) 0.095(7) 0.012(5) 0.044(6) 0.004(4)
C32 0.057(5) 0.095(7) 0.060(5) 0.005(5) 0.021(4) -0.009(5)
C34 0.051(5) 0.145(11) 0.095(8) 0.038(8) 0.011(5) -0.005(6)
C37 0.073(6) 0.187(15) 0.064(6) -0.002(8) 0.018(5) -0.029(8)
C38 0.096(7) 0.073(6) 0.060(5) 0.011(4) 0.003(5) 0.022(5)
C39 0.057(5) 0.075(6) 0.107(8) 0.003(6) -0.014(5) 0.010(4)
C40 0.053(4) 0.072(5) 0.075(6) 0.005(4) 0.003(4) -0.007(4)
C41 0.049(4) 0.057(4) 0.059(4) -0.001(3) -0.003(3) 0.001(3)
C48 0.075(6) 0.052(5) 0.089(7) -0.011(4) 0.021(5) 0.003(4)
C49 0.052(4) 0.066(5) 0.079(6) -0.013(4) -0.001(4) -0.003(4)
C2A 0.059(13) 0.076(16) 0.082(17) -0.042(14) 0.030(12) 0.002(11)
C3A 0.28(8) 0.11(4) 0.26(8) 0.08(5) 0.05(6) -0.05(4)
C4A 0.119(11) 0.082(8) 0.123(15) -0.010(10) -0.002(11) 0.006(8)
C5A 0.111(14) 0.100(10) 0.108(13) -0.009(10) 0.013(11) 0.009(10)
C6A 0.089(12) 0.074(8) 0.074(11) -0.016(8) 0.009(9) 0.005(9)
C7A 0.088(12) 0.072(8) 0.087(13) -0.024(8) 0.011(9) 0.000(8)
C33A 0.061(9) 0.066(12) 0.076(17) -0.019(14) 0.020(14) -0.007(8)
C35A 0.082(18) 0.10(2) 0.09(2) -0.034(16) 0.027(15) -0.039(15)
C36A 0.083(13) 0.068(14) 0.088(19) 0.018(13) 0.019(14) 0.010(10)
C42A 0.069(7) 0.063(7) 0.061(7) 0.000(5) -0.006(6) -0.019(6)
C43A 0.083(7) 0.099(7) 0.095(10) -0.008(7) -0.014(7) 0.001(6)
C44A 0.075(10) 0.098(12) 0.085(12) -0.018(9) -0.009(9) 0.003(9)
C45A 0.074(11) 0.074(11) 0.081(9) -0.005(8) -0.007(9) -0.008(8)
C46A 0.080(13) 0.080(8) 0.084(7) -0.011(6) -0.011(11) -0.003(11)
C47A 0.055(11) 0.069(8) 0.069(8) -0.003(6) -0.009(8) 0.000(9)
C50A 0.082(14) 0.098(17) 0.041(12) -0.022(13) 0.037(13) -0.020(12)
C51A 0.084(11) 0.091(10) 0.090(11) -0.004(9) 0.017(9) 0.000(8)
C52A 0.122(13) 0.110(11) 0.107(13) 0.001(10) 0.017(11) 0.017(10)
C53A 0.105(13) 0.119(11) 0.122(15) 0.000(12) 0.005(11) -0.003(10)
C54A 0.100(11) 0.156(13) 0.128(16) 0.004(13) 0.010(13) 0.004(10)
C55A 0.058(7) 0.131(13) 0.18(4) -0.01(2) 0.044(15) 0.018(8)
F1A 0.27(2) 0.169(17) 0.101(7) 0.036(10) 0.007(12) -0.023(15)
F2A 0.094(7) 0.157(16) 0.21(2) -0.007(13) 0.015(10) 0.031(9)
F3A 0.161(11) 0.216(14) 0.200(15) -0.020(12) 0.031(11) -0.011(10)
F4A 0.080(6) 0.20(2) 0.132(8) 0.025(13) 0.025(6) -0.036(14)
F5A 0.102(12) 0.20(2) 0.130(14) 0.003(14) 0.005(9) 0.053(14)
F6A 0.30(3) 0.28(4) 0.28(3) 0.01(2) -0.022(19) -0.050(19)
F7A 0.22(3) 0.14(2) 0.27(3) 0.02(2) 0.07(2) 0.01(2)
C2B 0.074(13) 0.077(15) 0.071(13) -0.018(10) 0.003(10) -0.008(10)
C3B 0.067(10) 0.065(12) 0.082(10) 0.007(9) 0.008(8) 0.006(9)
C4B 0.119(11) 0.082(8) 0.123(15) -0.010(10) -0.002(11) 0.006(8)
C5B 0.111(14) 0.100(10) 0.108(13) -0.009(10) 0.013(11) 0.009(10)
C6B 0.089(12) 0.074(8) 0.074(11) -0.016(8) 0.009(9) 0.005(9)
C7B 0.088(12) 0.072(8) 0.087(13) -0.024(8) 0.011(9) 0.000(8)
C33B 0.061(9) 0.066(12) 0.076(17) -0.019(14) 0.020(14) -0.007(8)
C35B 0.082(18) 0.10(2) 0.09(2) -0.034(16) 0.027(15) -0.039(15)
C36B 0.083(13) 0.068(14) 0.088(19) 0.018(13) 0.019(14) 0.010(10)
C42B 0.069(7) 0.063(7) 0.061(7) 0.000(5) -0.006(6) -0.019(6)
C43B 0.083(7) 0.099(7) 0.095(10) -0.008(7) -0.014(7) 0.001(6)
C44B 0.075(10) 0.098(12) 0.085(12) -0.018(9) -0.009(9) 0.003(9)
C45B 0.074(11) 0.074(11) 0.081(9) -0.005(8) -0.007(9) -0.008(8)
C46B 0.080(13) 0.080(8) 0.084(7) -0.011(6) -0.011(11) -0.003(11)
C47B 0.055(11) 0.069(8) 0.069(8) -0.003(6) -0.009(8) 0.000(9)
C50B 0.066(10) 0.069(10) 0.054(12) -0.001(10) 0.020(10) -0.007(8)
C51B 0.084(11) 0.091(10) 0.090(11) -0.004(9) 0.017(9) 0.000(8)
C52B 0.122(13) 0.110(11) 0.107(13) 0.001(10) 0.017(11) 0.017(10)
C53B 0.105(13) 0.119(11) 0.122(15) 0.000(12) 0.005(11) -0.003(10)
C54B 0.100(11) 0.156(13) 0.128(16) 0.004(13) 0.010(13) 0.004(10)
C55B 0.058(7) 0.131(13) 0.18(4) -0.01(2) 0.044(15) 0.018(8)
F1B 0.27(2) 0.169(17) 0.101(7) 0.036(10) 0.007(12) -0.023(15)
F2B 0.094(7) 0.157(16) 0.21(2) -0.007(13) 0.015(10) 0.031(9)
F3B 0.161(11) 0.216(14) 0.200(15) -0.020(12) 0.031(11) -0.011(10)
F4B 0.080(6) 0.20(2) 0.132(8) 0.025(13) 0.025(6) -0.036(14)
F5B 0.102(12) 0.20(2) 0.130(14) 0.003(14) 0.005(9) 0.053(14)
F6B 0.30(3) 0.28(4) 0.28(3) 0.01(2) -0.022(19) -0.050(19)
F7B 0.22(3) 0.14(2) 0.27(3) 0.02(2) 0.07(2) 0.01(2)

loop_
_atom_type_symbol
_atom_type_description
_atom_type_scat_dispersion_real
_atom_type_scat_dispersion_imag
_atom_type_scat_source
C C 0.0033 0.0016 'International Tables Vol C Tables 4.2.6.8 and 6.1.1.4'
H H 0.0000 0.0000 'International Tables Vol C Tables 4.2.6.8 and 6.1.1.4'
N N 0.0061 0.0033 'International Tables Vol C Tables 4.2.6.8 and 6.1.1.4'
F F 0.0171 0.0103 'International Tables Vol C Tables 4.2.6.8 and 6.1.1.4'
P P 0.1023 0.0942 'International Tables Vol C Tables 4.2.6.8 and 6.1.1.4'
Cl Cl 0.1484 0.1585 'International Tables Vol C Tables 4.2.6.8 and 6.1.1.4'
Ru Ru -1.2594 0.8363 'International Tables Vol C Tables 4.2.6.8 and 6.1.1.4'

loop_
_geom_angle_atom_site_label_1
_geom_angle_atom_site_label_2
_geom_angle_atom_site_label_3
_geom_angle
_geom_angle_site_symmetry_1
_geom_angle_site_symmetry_3
N2 Ru1 N5 89.4(3) . .
N2 Ru1 N3 91.1(3) . .
N5 Ru1 N3 176.5(3) . .
N2 Ru1 N4 175.8(3) . .
N5 Ru1 N4 88.0(3) . .
N3 Ru1 N4 91.3(3) . .
N2 Ru1 N1 91.0(3) . .
N5 Ru1 N1 93.1(3) . .
N3 Ru1 N1 90.3(3) . .
N4 Ru1 N1 92.4(3) . .
N2 Ru1 Ru1 88.4(2) . 4_557
N5 Ru1 Ru1 88.7(2) . 4_557
N3 Ru1 Ru1 87.93(19) . 4_557
N4 Ru1 Ru1 88.2(2) . 4_557
N1 Ru1 Ru1 178.2(2) . 4_557
C1 Ru2 C29 98.3(3) . .
C1 Ru2 C30 130.4(4) . .
C29 Ru2 C30 36.7(4) . .
C1 Ru2 C28 95.7(3) . .
C29 Ru2 C28 36.2(3) . .
C30 Ru2 C28 61.0(3) . .
C1 Ru2 C31 156.7(3) . .
C29 Ru2 C31 60.8(4) . .
C30 Ru2 C31 36.2(4) . .
C28 Ru2 C31 61.4(3) . .
C1 Ru2 C32 125.3(4) . .
C29 Ru2 C32 60.7(4) . .
C30 Ru2 C32 61.0(4) . .
C28 Ru2 C32 36.5(4) . .
C31 Ru2 C32 37.2(4) . .
C1 Ru2 P1 89.3(2) . .
C29 Ru2 P1 118.3(2) . .
C30 Ru2 P1 96.9(2) . .
C28 Ru2 P1 154.5(3) . .
C31 Ru2 P1 109.3(3) . .
C32 Ru2 P1 145.4(3) . .
C1 Ru2 P2 86.6(2) . .
C29 Ru2 P2 158.1(2) . .
C30 Ru2 P2 143.0(3) . .
C28 Ru2 P2 122.3(3) . .
C31 Ru2 P2 109.0(3) . .
C32 Ru2 P2 99.1(3) . .
P1 Ru2 P2 82.91(8) . .
C8 P1 C2B 107.7(10) . .
C8 P1 C14 102.8(5) . .
C2B P1 C14 101.2(13) . .
C8 P1 C2A 100.0(11) . .
C14 P1 C2A 106.5(10) . .
C8 P1 Ru2 120.3(3) . .
C2B P1 Ru2 112.5(13) . .
C14 P1 Ru2 110.3(4) . .
C2A P1 Ru2 115.3(10) . .
C15 P2 C16 102.5(4) . .
C15 P2 C22 103.4(5) . .
C16 P2 C22 100.2(4) . .
C15 P2 Ru2 106.9(3) . .
C16 P2 Ru2 119.6(3) . .
C22 P2 Ru2 121.8(4) . .
F1B P3 F1B 94.3(10) 6_566 12_665
F1B P3 F1B 94.3(10) 6_566 .
F1B P3 F1B 94.3(10) 12_665 .
F1B P3 F2B 174.3(12) 6_566 .
F1B P3 F2B 88.2(8) 12_665 .
F1B P3 F2B 90.7(8) . .
F1B P3 F2B 90.7(8) 6_566 6_566
F1B P3 F2B 174.3(12) 12_665 6_566
F1B P3 F2B 88.2(8) . 6_566
F2B P3 F2B 86.7(9) . 6_566
F2A P3 F2A 90.5(10) . 6_566
F1B P3 F2B 88.2(8) 6_566 12_665
F1B P3 F2B 90.7(8) 12_665 12_665
F1B P3 F2B 174.3(12) . 12_665
F2B P3 F2B 86.7(9) . 12_665
F2B P3 F2B 86.7(9) 6_566 12_665
F2A P3 F2A 90.5(10) . 12_665
F2A P3 F2A 90.5(10) 6_566 12_665
F2A P3 F1A 92.0(8) . .
F2A P3 F1A 87.5(8) 6_566 .
F2A P3 F1A 176.8(9) 12_665 .
F2A P3 F1A 87.5(8) . 12_665
F2A P3 F1A 176.8(9) 6_566 12_665
F2A P3 F1A 92.0(8) 12_665 12_665
F1A P3 F1A 90.1(10) . 12_665
F2A P3 F1A 176.8(9) . 6_566
F2A P3 F1A 92.0(8) 6_566 6_566
F2A P3 F1A 87.5(8) 12_665 6_566
F1A P3 F1A 90.1(10) . 6_566
F1A P3 F1A 90.1(10) 12_665 6_566
F5B P4 F5B 136(2) 3_657 .
F4A P4 F4A 150(2) . 3_657
F4A P4 F5A 93.8(13) . .
F4A P4 F5A 109.5(15) 3_657 .
F4A P4 F5A 109.5(15) . 3_657
F4A P4 F5A 93.8(14) 3_657 3_657
F5A P4 F5A 78(2) . 3_657
F5B P4 F4B 88.3(13) 3_657 3_657
F5B P4 F4B 81.7(13) . 3_657
F5B P4 F4B 81.7(13) 3_657 .
F5B P4 F4B 88.3(13) . .
F4B P4 F4B 153.4(19) 3_657 .
F5B P4 F3B 87.8(13) 3_657 3_657
F5B P4 F3B 133.4(19) . 3_657
F4B P4 F3B 85.6(11) 3_657 3_657
F4B P4 F3B 118.5(17) . 3_657
F5B P4 F3B 133.4(19) 3_657 .
F5B P4 F3B 87.8(13) . .
F4B P4 F3B 118.5(17) 3_657 .
F4B P4 F3B 85.6(11) . .
F3B P4 F3B 59.9(19) 3_657 .
F4A P4 F3A 74.3(15) . 3_657
F4A P4 F3A 89.5(12) 3_657 3_657
F5A P4 F3A 155.7(18) . 3_657
F5A P4 F3A 85.8(12) 3_657 3_657
F4A P4 F3A 89.5(12) . .
F4A P4 F3A 74.3(15) 3_657 .
F5A P4 F3A 85.8(12) . .
F5A P4 F3A 155.7(18) 3_657 .
F3A P4 F3A 115(2) 3_657 .
F7A P5 F7A 90.8(12) 12_665 .
F7B P5 F7B 91.1(12) 12_665 .
F7B P5 F7B 91.1(12) 12_665 6_566
F7B P5 F7B 91.1(12) . 6_566
F7A P5 F7A 90.8(12) 12_665 6_566
F7A P5 F7A 90.8(12) . 6_566
F7A P5 F6A 179.1(17) 12_665 6_566
F7A P5 F6A 90.0(9) . 6_566
F7A P5 F6A 89.6(9) 6_566 6_566
F7B P5 F6B 178.7(16) 12_665 6_566
F7B P5 F6B 90.1(9) . 6_566
F7B P5 F6B 89.6(9) 6_566 6_566
F7A P5 F6A 89.6(9) 12_665 12_665
F7A P5 F6A 179.1(16) . 12_665
F7A P5 F6A 90.0(9) 6_566 12_665
F6A P5 F6A 89.6(12) 6_566 12_665
F7B P5 F6B 89.6(9) 12_665 12_665
F7B P5 F6B 178.7(16) . 12_665
F7B P5 F6B 90.1(9) 6_566 12_665
F6B P5 F6B 89.3(12) 6_566 12_665
F7A P5 F6A 90.0(9) 12_665 .
F7A P5 F6A 89.6(9) . .
F7A P5 F6A 179.1(16) 6_566 .
F6A P5 F6A 89.6(12) 6_566 .
F6A P5 F6A 89.6(12) 12_665 .
F7B P5 F6B 90.1(9) 12_665 .
F7B P5 F6B 89.6(9) . .
F7B P5 F6B 178.7(16) 6_566 .
F6B P5 F6B 89.3(12) 6_566 .
F6B P5 F6B 89.3(12) 12_665 .
C1 N1 Ru1 175.4(7) . .
C41 N2 C38 117.2(7) 4_557 .
C41 N2 Ru1 119.9(6) 4_557 .
C38 N2 Ru1 122.6(6) . .
C41 N3 C40 120.8(7) . .
C41 N3 Ru1 118.2(5) . .
C40 N3 Ru1 121.0(6) . .
C49 N4 C48 120.8(8) . .
C49 N4 Ru1 118.8(6) . .
C48 N4 Ru1 120.3(6) . .
C49 N5 C39 120.2(8) 4_557 .
C49 N5 Ru1 119.5(6) 4_557 .
C39 N5 Ru1 119.6(6) . .
N1 C1 Ru2 175.6(7) . .
C13 C8 C9 116.9(10) . .
C13 C8 P1 121.5(7) . .
C9 C8 P1 121.4(9) . .
C10 C9 C8 119.7(13) . .
C10 C9 H9A 120.1 . .
C8 C9 H9A 120.1 . .
C11 C10 C9 122.9(14) . .
C11 C10 H10A 118.6 . .
C9 C10 H10A 118.6 . .
C10 C11 C12 118.9(11) . .
C10 C11 H11A 120.5 . .
C12 C11 H11A 120.5 . .
C11 C12 C13 120.3(12) . .
C11 C12 H12A 119.9 . .
C13 C12 H12A 119.9 . .
C8 C13 C12 121.0(10) . .
C8 C13 H13A 119.5 . .
C12 C13 H13A 119.5 . .
C15 C14 P1 112.9(6) . .
C15 C14 H14A 109.0 . .
P1 C14 H14A 109.0 . .
C15 C14 H14B 109.0 . .
P1 C14 H14B 109.0 . .
H14A C14 H14B 107.8 . .
C14 C15 P2 112.0(7) . .
C14 C15 H15A 109.2 . .
P2 C15 H15A 109.2 . .
C14 C15 H15B 109.2 . .
P2 C15 H15B 109.2 . .
H15A C15 H15B 107.9 . .
C17 C16 C21 117.6(9) . .
C17 C16 P2 123.7(7) . .
C21 C16 P2 118.7(7) . .
C16 C17 C18 120.7(10) . .
C16 C17 H17A 119.6 . .
C18 C17 H17A 119.6 . .
C19 C18 C17 120.7(10) . .
C19 C18 H18A 119.7 . .
C17 C18 H18A 119.7 . .
C20 C19 C18 118.6(10) . .
C20 C19 H19A 120.7 . .
C18 C19 H19A 120.7 . .
C19 C20 C21 121.9(10) . .
C19 C20 H20A 119.0 . .
C21 C20 H20A 119.0 . .
C20 C21 C16 120.3(10) . .
C20 C21 H21A 119.8 . .
C16 C21 H21A 119.8 . .
C23 C22 C27 117.1(10) . .
C23 C22 P2 119.8(9) . .
C27 C22 P2 122.3(8) . .
C22 C23 C24 121.2(15) . .
C22 C23 H23A 119.4 . .
C24 C23 H23A 119.4 . .
C25 C24 C23 118.3(15) . .
C25 C24 H24A 120.9 . .
C23 C24 H24A 120.9 . .
C24 C25 C26 121.3(15) . .
C24 C25 H25A 119.4 . .
C26 C25 H25A 119.4 . .
C27 C26 C25 120.9(17) . .
C27 C26 H26A 119.6 . .
C25 C26 H26A 119.6 . .
C26 C27 C22 119.6(14) . .
C26 C27 H27A 120.2 . .
C22 C27 H27A 120.2 . .
C29 C28 C32 108.1(9) . .
C29 C28 C33B 136.4(16) . .
C32 C28 C33B 113.6(14) . .
C29 C28 C33A 116.8(15) . .
C32 C28 C33A 134.6(14) . .
C29 C28 Ru2 71.6(4) . .
C32 C28 Ru2 72.3(5) . .
C33B C28 Ru2 133.0(17) . .
C33A C28 Ru2 127.1(16) . .
C28 C29 C30 108.9(9) . .
C28 C29 C34 126.2(10) . .
C30 C29 C34 124.1(10) . .
C28 C29 Ru2 72.2(5) . .
C30 C29 Ru2 72.2(5) . .
C34 C29 Ru2 129.8(6) . .
C31 C30 C29 108.1(8) . .
C31 C30 C35B 113(2) . .
C29 C30 C35B 138(2) . .
C31 C30 C35A 135(2) . .
C29 C30 C35A 116(2) . .
C31 C30 Ru2 72.2(5) . .
C29 C30 Ru2 71.2(4) . .
C35B C30 Ru2 132(2) . .
C35A C30 Ru2 130(2) . .
C30 C31 C32 107.5(9) . .
C30 C31 C36A 115.6(15) . .
C32 C31 C36A 136.1(15) . .
C30 C31 C36B 139.0(15) . .
C32 C31 C36B 113.1(15) . .
C30 C31 Ru2 71.7(5) . .
C32 C31 Ru2 71.5(5) . .
C36A C31 Ru2 129.5(17) . .
C36B C31 Ru2 126.6(17) . .
C28 C32 C31 107.4(9) . .
C28 C32 C37 123.4(11) . .
C31 C32 C37 128.4(12) . .
C28 C32 Ru2 71.2(5) . .
C31 C32 Ru2 71.3(5) . .
C37 C32 Ru2 130.8(7) . .
C29 C34 H34A 109.5 . .
C29 C34 H34B 109.5 . .
H34A C34 H34B 109.5 . .
C29 C34 H34C 109.5 . .
H34A C34 H34C 109.5 . .
H34B C34 H34C 109.5 . .
C32 C37 H37A 109.5 . .
C32 C37 H37B 109.5 . .
H37A C37 H37B 109.5 . .
C32 C37 H37C 109.5 . .
H37A C37 H37C 109.5 . .
H37B C37 H37C 109.5 . .
N2 C38 H38A 109.5 . .
N2 C38 H38B 109.5 . .
H38A C38 H38B 109.5 . .
N2 C38 H38C 109.5 . .
H38A C38 H38C 109.5 . .
H38B C38 H38C 109.5 . .
N5 C39 H39A 109.5 . .
N5 C39 H39B 109.5 . .
H39A C39 H39B 109.5 . .
N5 C39 H39C 109.5 . .
H39A C39 H39C 109.5 . .
H39B C39 H39C 109.5 . .
N3 C40 H40A 109.5 . .
N3 C40 H40B 109.5 . .
H40A C40 H40B 109.5 . .
N3 C40 H40C 109.5 . .
H40A C40 H40C 109.5 . .
H40B C40 H40C 109.5 . .
N2 C41 N3 118.8(7) 4_557 .
N2 C41 C42A 120(3) 4_557 .
N3 C41 C42A 121(3) . .
N2 C41 C42B 122(3) 4_557 .
N3 C41 C42B 119(3) . .
N4 C48 H48A 109.5 . .
N4 C48 H48B 109.5 . .
H48A C48 H48B 109.5 . .
N4 C48 H48C 109.5 . .
H48A C48 H48C 109.5 . .
H48B C48 H48C 109.5 . .
N4 C49 N5 118.9(8) . 4_557
N4 C49 C50B 117.2(14) . .
N5 C49 C50B 123.5(15) 4_557 .
N4 C49 C50A 123.6(14) . .
N5 C49 C50A 116.8(14) 4_557 .
C3A C2A C7A 127(4) . .
C3A C2A P1 114(3) . .
C7A C2A P1 119(2) . .
C2A C3A C4A 116(4) . .
C2A C3A H3AA 121.8 . .
C4A C3A H3AA 121.8 . .
C5A C4A C3A 116(4) . .
C5A C4A H4AA 122.0 . .
C3A C4A H4AA 122.0 . .
C6A C5A C4A 127(4) . .
C6A C5A H5AA 116.3 . .
C4A C5A H5AA 116.3 . .
C5A C6A C7A 117(3) . .
C5A C6A H6AA 121.6 . .
C7A C6A H6AA 121.6 . .
C2A C7A C6A 116(3) . .
C2A C7A H7AA 122.2 . .
C6A C7A H7AA 122.2 . .
C28 C33A H33A 109.5 . .
C28 C33A H33B 109.5 . .
H33A C33A H33B 109.5 . .
C28 C33A H33C 109.5 . .
H33A C33A H33C 109.5 . .
H33B C33A H33C 109.5 . .
C30 C35A H35A 109.5 . .
C30 C35A H35B 109.5 . .
H35A C35A H35B 109.5 . .
C30 C35A H35C 109.5 . .
H35A C35A H35C 109.5 . .
H35B C35A H35C 109.5 . .
C31 C36A H36A 109.5 . .
C31 C36A H36B 109.5 . .
H36A C36A H36B 109.5 . .
C31 C36A H36C 109.5 . .
H36A C36A H36C 109.5 . .
H36B C36A H36C 109.5 . .
C47A C42A C43A 107(5) . .
C47A C42A C41 132(4) . .
C43A C42A C41 121(3) . .
C44A C43A C42A 132(6) . .
C44A C43A H43A 113.9 . .
C42A C43A H43A 113.9 . .
C45A C44A C43A 113(4) . .
C45A C44A H44A 123.7 . .
C43A C44A H44A 123.7 . .
C44A C45A C46A 124(3) . .
C44A C45A H45A 117.9 . .
C46A C45A H45A 117.9 . .
C47A C46A C45A 115(2) . .
C47A C46A H46A 122.7 . .
C45A C46A H46A 122.7 . .
C42A C47A C46A 129(3) . .
C42A C47A H47A 115.4 . .
C46A C47A H47A 115.4 . .
C51A C50A C55A 127(3) . .
C51A C50A C49 120(3) . .
C55A C50A C49 114(2) . .
C50A C51A C52A 118(3) . .
C50A C51A H51A 121.1 . .
C52A C51A H51A 121.1 . .
C53A C52A C51A 111(3) . .
C53A C52A H52A 124.5 . .
C51A C52A H52A 124.5 . .
C52A C53A C54A 135(4) . .
C52A C53A H53A 112.4 . .
C54A C53A H53A 112.4 . .
C55A C54A C53A 109(4) . .
C55A C54A H54A 125.6 . .
C53A C54A H54A 125.6 . .
C50A C55A C54A 119(4) . .
C50A C55A H55A 120.5 . .
C54A C55A H55A 120.5 . .
C3B C2B C7B 108(3) . .
C3B C2B P1 126(2) . .
C7B C2B P1 126(2) . .
C2B C3B C4B 132(3) . .
C2B C3B H3BA 114.1 . .
C4B C3B H3BA 114.1 . .
C5B C4B C3B 113(3) . .
C5B C4B H4BA 123.4 . .
C3B C4B H4BA 123.4 . .
C4B C5B C6B 122(3) . .
C4B C5B H5BA 119.0 . .
C6B C5B H5BA 119.0 . .
C5B C6B C7B 118(3) . .
C5B C6B H6BA 121.2 . .
C7B C6B H6BA 121.2 . .
C2B C7B C6B 128(3) . .
C2B C7B H7BA 116.2 . .
C6B C7B H7BA 116.2 . .
C28 C33B H33D 109.5 . .
C28 C33B H33E 109.5 . .
H33D C33B H33E 109.5 . .
C28 C33B H33F 109.5 . .
H33D C33B H33F 109.5 . .
H33E C33B H33F 109.5 . .
C30 C35B H35D 109.5 . .
C30 C35B H35E 109.5 . .
H35D C35B H35E 109.5 . .
C30 C35B H35F 109.5 . .
H35D C35B H35F 109.5 . .
H35E C35B H35F 109.5 . .
C31 C36B H36D 109.5 . .
C31 C36B H36E 109.5 . .
H36D C36B H36E 109.5 . .
C31 C36B H36F 109.5 . .
H36D C36B H36F 109.5 . .
H36E C36B H36F 109.5 . .
C47B C42B C43B 133(5) . .
C47B C42B C41 109(3) . .
C43B C42B C41 118(3) . .
C44B C43B C42B 112(5) . .
C44B C43B H43B 124.0 . .
C42B C43B H43B 124.0 . .
C43B C44B C45B 123(4) . .
C43B C44B H44B 118.6 . .
C45B C44B H44B 118.6 . .
C46B C45B C44B 118(3) . .
C46B C45B H45B 121.2 . .
C44B C45B H45B 121.2 . .
C45B C46B C47B 127(3) . .
C45B C46B H46B 116.7 . .
C47B C46B H46B 116.7 . .
C42B C47B C46B 108(3) . .
C42B C47B H47B 126.2 . .
C46B C47B H47B 126.2 . .
C51B C50B C55B 110(4) . .
C51B C50B C49 122(3) . .
C55B C50B C49 128(2) . .
C50B C51B C52B 133(3) . .
C50B C51B H51B 113.3 . .
C52B C51B H51B 113.3 . .
C53B C52B C51B 108(3) . .
C53B C52B H52B 125.9 . .
C51B C52B H52B 125.9 . .
C52B C53B C54B 128(4) . .
C52B C53B H53B 116.2 . .
C54B C53B H53B 116.2 . .
C53B C54B C55B 116(4) . .
C53B C54B H54B 122.2 . .
C55B C54B H54B 122.2 . .
C54B C55B C50B 125(5) . .
C54B C55B H55B 117.6 . .
C50B C55B H55B 117.6 . .
F3B F3B P4 60.1(10) 3_657 .

loop_
_geom_bond_atom_site_label_1
_geom_bond_atom_site_label_2
_geom_bond_distance
_geom_bond_site_symmetry_2
Ru1 N2 2.025(7) .
Ru1 N5 2.046(7) .
Ru1 N3 2.057(7) .
Ru1 N4 2.051(7) .
Ru1 N1 2.300(7) .
Ru1 Ru1 2.3230(13) 4_557
Ru2 C1 1.999(9) .
Ru2 C29 2.245(7) .
Ru2 C30 2.258(8) .
Ru2 C28 2.252(7) .
Ru2 C31 2.265(9) .
Ru2 C32 2.267(8) .
Ru2 P1 2.295(2) .
Ru2 P2 2.299(2) .
P1 C8 1.823(10) .
P1 C2B 1.81(4) .
P1 C14 1.853(10) .
P1 C2A 1.93(4) .
P2 C15 1.829(9) .
P2 C16 1.840(10) .
P2 C22 1.854(10) .
P3 F1B 1.537(11) 6_566
P3 F1B 1.537(11) 12_665
P3 F1B 1.537(11) .
P3 F2A 1.572(11) .
P3 F2B 1.614(11) .
P3 F2B 1.614(11) 6_566
P3 F2A 1.572(11) 6_566
P3 F2B 1.614(11) 12_665
P3 F2A 1.572(11) 12_665
P3 F1A 1.573(11) .
P3 F1A 1.573(11) 12_665
P3 F1A 1.573(11) 6_566
P4 F5B 1.510(19) 3_657
P4 F5B 1.510(19) .
P4 F4A 1.514(18) .
P4 F4A 1.514(18) 3_657
P4 F5A 1.543(19) .
P4 F5A 1.543(19) 3_657
P4 F4B 1.627(19) 3_657
P4 F4B 1.627(19) .
P4 F3B 1.644(19) 3_657
P4 F3B 1.64(2) .
P4 F3A 1.65(2) 3_657
P4 F3A 1.66(2) .
P5 F7B 1.568(13) 12_665
P5 F7A 1.569(13) 12_665
P5 F7A 1.569(13) .
P5 F7B 1.568(13) .
P5 F7B 1.568(13) 6_566
P5 F7A 1.569(13) 6_566
P5 F6A 1.573(13) 6_566
P5 F6B 1.575(13) 6_566
P5 F6A 1.573(13) 12_665
P5 F6B 1.575(13) 12_665
P5 F6A 1.573(13) .
P5 F6B 1.575(13) .
N1 C1 1.175(11) .
N2 C41 1.328(11) 4_557
N2 C38 1.465(12) .
N3 C41 1.338(11) .
N3 C40 1.454(11) .
N4 C49 1.322(12) .
N4 C48 1.467(11) .
N5 C49 1.340(12) 4_557
N5 C39 1.477(12) .
C8 C13 1.389(14) .
C8 C9 1.396(14) .
C9 C10 1.376(19) .
C9 H9A 0.9300 .
C10 C11 1.32(2) .
C10 H10A 0.9300 .
C11 C12 1.369(18) .
C11 H11A 0.9300 .
C12 C13 1.385(15) .
C12 H12A 0.9300 .
C13 H13A 0.9300 .
C14 C15 1.502(15) .
C14 H14A 0.9700 .
C14 H14B 0.9700 .
C15 H15A 0.9700 .
C15 H15B 0.9700 .
C16 C17 1.361(13) .
C16 C21 1.430(13) .
C17 C18 1.391(14) .
C17 H17A 0.9300 .
C18 C19 1.400(16) .
C18 H18A 0.9300 .
C19 C20 1.339(18) .
C19 H19A 0.9300 .
C20 C21 1.369(16) .
C20 H20A 0.9300 .
C21 H21A 0.9300 .
C22 C23 1.373(16) .
C22 C27 1.418(17) .
C23 C24 1.44(2) .
C23 H23A 0.9300 .
C24 C25 1.36(3) .
C24 H24A 0.9300 .
C25 C26 1.36(3) .
C25 H25A 0.9300 .
C26 C27 1.40(2) .
C26 H26A 0.9300 .
C27 H27A 0.9300 .
C28 C29 1.399(13) .
C28 C32 1.416(15) .
C28 C33B 1.49(4) .
C28 C33A 1.55(4) .
C29 C30 1.416(14) .
C29 C34 1.536(15) .
C30 C31 1.404(17) .
C30 C35B 1.48(5) .
C30 C35A 1.57(5) .
C31 C32 1.445(15) .
C31 C36A 1.55(4) .
C31 C36B 1.56(4) .
C32 C37 1.495(16) .
C34 H34A 0.9600 .
C34 H34B 0.9600 .
C34 H34C 0.9600 .
C37 H37A 0.9600 .
C37 H37B 0.9600 .
C37 H37C 0.9600 .
C38 H38A 0.9600 .
C38 H38B 0.9600 .
C38 H38C 0.9600 .
C39 H39A 0.9600 .
C39 H39B 0.9600 .
C39 H39C 0.9600 .
C40 H40A 0.9600 .
C40 H40B 0.9600 .
C40 H40C 0.9600 .
C41 N2 1.328(11) 4_557
C41 C42A 1.44(5) .
C41 C42B 1.61(6) .
C48 H48A 0.9600 .
C48 H48B 0.9600 .
C48 H48C 0.9600 .
C49 N5 1.340(12) 4_557
C49 C50B 1.39(3) .
C49 C50A 1.62(3) .
C2A C3A 1.387(14) .
C2A C7A 1.386(14) .
C3A C4A 1.391(14) .
C3A H3AA 0.9300 .
C4A C5A 1.384(14) .
C4A H4AA 0.9300 .
C5A C6A 1.376(14) .
C5A H5AA 0.9300 .
C6A C7A 1.388(14) .
C6A H6AA 0.9300 .
C7A H7AA 0.9300 .
C33A H33A 0.9600 .
C33A H33B 0.9600 .
C33A H33C 0.9600 .
C35A H35A 0.9600 .
C35A H35B 0.9600 .
C35A H35C 0.9600 .
C36A H36A 0.9600 .
C36A H36B 0.9600 .
C36A H36C 0.9600 .
C42A C47A 1.389(14) .
C42A C43A 1.379(14) .
C43A C44A 1.383(14) .
C43A H43A 0.9300 .
C44A C45A 1.384(14) .
C44A H44A 0.9300 .
C45A C46A 1.381(14) .
C45A H45A 0.9300 .
C46A C47A 1.394(14) .
C46A H46A 0.9300 .
C47A H47A 0.9300 .
C50A C51A 1.385(14) .
C50A C55A 1.392(14) .
C51A C52A 1.381(14) .
C51A H51A 0.9300 .
C52A C53A 1.385(14) .
C52A H52A 0.9300 .
C53A C54A 1.395(14) .
C53A H53A 0.9300 .
C54A C55A 1.394(14) .
C54A H54A 0.9300 .
C55A H55A 0.9300 .
C2B C3B 1.392(14) .
C2B C7B 1.386(14) .
C3B C4B 1.395(14) .
C3B H3BA 0.9300 .
C4B C5B 1.385(14) .
C4B H4BA 0.9300 .
C5B C6B 1.377(14) .
C5B H5BA 0.9300 .
C6B C7B 1.392(14) .
C6B H6BA 0.9300 .
C7B H7BA 0.9300 .
C33B H33D 0.9600 .
C33B H33E 0.9600 .
C33B H33F 0.9600 .
C35B H35D 0.9600 .
C35B H35E 0.9600 .
C35B H35F 0.9600 .
C36B H36D 0.9600 .
C36B H36E 0.9600 .
C36B H36F 0.9600 .
C42B C47B 1.390(14) .
C42B C43B 1.380(14) .
C43B C44B 1.386(14) .
C43B H43B 0.9300 .
C44B C45B 1.377(14) .
C44B H44B 0.9300 .
C45B C46B 1.390(14) .
C45B H45B 0.9300 .
C46B C47B 1.397(14) .
C46B H46B 0.9300 .
C47B H47B 0.9300 .
C50B C51B 1.391(14) .
C50B C55B 1.390(14) .
C51B C52B 1.387(14) .
C51B H51B 0.9300 .
C52B C53B 1.380(14) .
C52B H52B 0.9300 .
C53B C54B 1.389(14) .
C53B H53B 0.9300 .
C54B C55B 1.393(14) .
C54B H54B 0.9300 .
C55B H55B 0.9300 .
F3B F3B 1.64(5) 3_657

loop_
_platon_squeeze_void_nr
_platon_squeeze_void_average_x
_platon_squeeze_void_average_y
_platon_squeeze_void_average_z
_platon_squeeze_void_volume
_platon_squeeze_void_count_electrons
_platon_squeeze_void_content
1 0.000 0.000 0.000 517 83 ' '
2 0.500 0.000 0.000 20 0 ' '
3 0.500 0.000 0.387 15 6 ' '
4 0.113 0.000 0.500 15 6 ' '
5 0.887 0.000 0.500 15 6 ' '
6 0.000 0.000 0.500 20 0 ' '
7 0.500 0.000 0.500 20 0 ' '
8 0.500 0.000 0.613 15 6 ' '
9 0.659 0.100 0.135 11 1 ' '
10 0.341 0.101 0.865 11 1 ' '
11 0.500 0.113 0.000 15 6 ' '
12 0.899 0.134 0.341 11 1 ' '
13 0.101 0.134 0.659 11 1 ' '
14 0.365 0.159 0.399 11 1 ' '
15 0.635 0.159 0.601 11 1 ' '
16 0.865 0.341 0.101 11 1 ' '
17 0.500 0.500 0.500 517 83 ' '
18 0.135 0.341 0.899 11 1 ' '
19 0.399 0.365 0.159 11 1 ' '
20 0.601 0.365 0.841 11 1 ' '
21 0.000 0.387 0.500 15 6 ' '
22 0.159 0.399 0.365 11 1 ' '
23 0.841 0.399 0.635 11 1 ' '
24 0.000 0.500 0.113 15 6 ' '
25 1.000 0.500 0.887 15 6 ' '
26 0.000 0.500 0.000 20 0 ' '
27 0.500 0.500 0.000 20 0 ' '
28 1.000 0.500 0.500 20 0 ' '
29 0.387 0.500 0.000 15 6 ' '
30 0.613 0.500 0.000 15 6 ' '
31 0.841 0.601 0.365 11 1 ' '
32 0.159 0.600 0.635 11 1 ' '
33 0.000 0.613 0.500 15 6 ' '
34 0.601 0.634 0.159 11 1 ' '
35 0.399 0.634 0.841 11 1 ' '
36 0.135 0.659 0.101 11 1 ' '
37 0.865 0.659 0.899 11 1 ' '
38 0.635 0.841 0.399 11 1 ' '
39 0.365 0.841 0.601 11 1 ' '
40 0.101 0.865 0.341 11 1 ' '
41 0.899 0.865 0.659 11 1 ' '
42 0.500 0.887 0.000 15 6 ' '
43 0.341 0.899 0.135 11 1 ' '
44 0.659 0.899 0.865 11 1 ' '
